data_4309312
loop_
_publ_author_name
'Akhilesh Kumar Singh'
'Rabindranath Mukherjee'

_publ_contact_author
; Rabindranath Mukherjee
  Department of Chemistry
  Indian Institute of Technology
  Kanpur 208016
  INDIA
;
_publ_contact_author_email RNM@IITK.AC.IN
_publ_contact_author_fax '+91 (512) 2597437'
_publ_contact_author_phone '+91 (512) 2597437'
_publ_section_title
;
Bivalent and Trivalent Iron Complexes of Acyclic Hexadentate Ligands
Providing Pyridyl/Pyrazine-Amide-Thioether Coordination
;
_journal_name_full 'Inorganic Chemistry'
_journal_page_first 5813
_journal_page_last 5819
_journal_paper_doi 10.1021/ic050057s
_journal_volume 44
_journal_year 2005
_chemical_formula_moiety 'C25 H18 Cl2 Fe N6 O2 S2'
_chemical_formula_sum 'C25 H18 Cl2 Fe N6 O2 S2'
_chemical_formula_weight 625.32
_chemical_name_systematic
;
 ?
;
_space_group_IT_number 2
_symmetry_cell_setting triclinic
_symmetry_space_group_name_Hall '-P 1'
_symmetry_space_group_name_H-M 'P -1'
_atom_sites_solution_hydrogens geom
_atom_sites_solution_primary direct
_atom_sites_solution_secondary difmap
_audit_creation_method SHELXL-97
_cell_angle_alpha 105.886(2)
_cell_angle_beta 98.377(2)
_cell_angle_gamma 103.353(2)
_cell_formula_units_Z 2
_cell_length_a 9.5082(14)
_cell_length_b 10.6166(15)
_cell_length_c 13.924(2)
_cell_measurement_temperature 293(2)
_cell_volume 1282.1(3)
_computing_cell_refinement 'Bruker SMART'
_computing_data_collection 'Bruker SMART APEX'
_computing_data_reduction 'Bruker SAINT PLUS'
_computing_molecular_graphics 'Ortep-3 for Windows (Farrugia, 1997)'
_computing_publication_material 'WinGX publication routines (Farrugia, 1999)'
_computing_structure_refinement 'SHELXL-97 (Sheldrick, 1997)'
_computing_structure_solution 'SIR97(Altomare, et. al. 1999)'
_diffrn_ambient_temperature 293(2)
_diffrn_measured_fraction_theta_full 0.946
_diffrn_measured_fraction_theta_max 0.946
_diffrn_measurement_device_type 'CCD area detector'
_diffrn_measurement_method 'phi and omega scans'
_diffrn_radiation_monochromator graphite
_diffrn_radiation_source 'fine-focus sealed tube'
_diffrn_radiation_type MoK\a
_diffrn_radiation_wavelength 0.71073
_diffrn_reflns_av_R_equivalents 0.0214
_diffrn_reflns_av_sigmaI/netI 0.0568
_diffrn_reflns_limit_h_max 12
_diffrn_reflns_limit_h_min -12
_diffrn_reflns_limit_k_max 6
_diffrn_reflns_limit_k_min -14
_diffrn_reflns_limit_l_max 18
_diffrn_reflns_limit_l_min -17
_diffrn_reflns_number 8344
_diffrn_reflns_theta_full 28.31
_diffrn_reflns_theta_max 28.31
_diffrn_reflns_theta_min 2.17
_exptl_absorpt_coefficient_mu 0.997
_exptl_absorpt_correction_type empirical
_exptl_absorpt_process_details SADABS
_exptl_crystal_colour Purple
_exptl_crystal_density_diffrn 1.620
_exptl_crystal_density_method 'not measured'
_exptl_crystal_description Block
_exptl_crystal_F_000 636
_exptl_crystal_size_max 0.3
_exptl_crystal_size_mid 0.2
_exptl_crystal_size_min 0.2
_refine_diff_density_max 0.676
_refine_diff_density_min -0.440
_refine_diff_density_rms 0.105
_refine_ls_extinction_method none
_refine_ls_goodness_of_fit_ref 1.041
_refine_ls_hydrogen_treatment mixed
_refine_ls_matrix_type full
_refine_ls_number_parameters 423
_refine_ls_number_reflns 6033
_refine_ls_number_restraints 0
_refine_ls_restrained_S_all 1.041
_refine_ls_R_factor_all 0.0681
_refine_ls_R_factor_gt 0.0474
_refine_ls_shift/su_max 0.000
_refine_ls_shift/su_mean 0.000
_refine_ls_structure_factor_coef Fsqd
_refine_ls_weighting_details 'calc w=1/[\s^2^(Fo^2^)+(0.0558P)^2^+0.4031P] where P=(Fo^2^+2Fc^2^)/3'
_refine_ls_weighting_scheme calc
_refine_ls_wR_factor_gt 0.1036
_refine_ls_wR_factor_ref 0.1114
_reflns_number_gt 4657
_reflns_number_total 6033
_reflns_threshold_expression >2sigma(I)
_cod_data_source_file ic050057ssi20050429_104514_1.cif
_cod_data_source_block '[Fe(II)bpzctb].CH2Cl2'
_cod_depositor_comments
;
The following automatic conversions were performed:
'_symmetry_cell_setting' value 'Triclinic' changed to 'triclinic'
according to '/home/saulius/struct/CIF-dictionaries/cif_core.dic'
dictionary named 'cif_core.dic' version 2.4.1 from
2010-06-29.

'_exptl_absorpt_correction_type' value 'Empirical' changed to
'empirical' according to
'/home/saulius/struct/CIF-dictionaries/cif_core.dic' dictionary named
'cif_core.dic' version 2.4.1 from 2010-06-29.

Automatic conversion script
Id: cif_fix_enum 1527 2010-12-29 10:47:43Z saulius 
;
_cod_database_code 4309312

loop_
_symmetry_equiv_pos_as_xyz
'x, y, z'
'-x, -y, -z'

loop_
_atom_site_label
_atom_site_type_symbol
_atom_site_fract_x
_atom_site_fract_y
_atom_site_fract_z
_atom_site_U_iso_or_equiv
_atom_site_adp_type
_atom_site_occupancy
_atom_site_symmetry_multiplicity
_atom_site_calc_flag
_atom_site_refinement_flags
_atom_site_disorder_assembly
_atom_site_disorder_group
Fe Fe 0.21075(4) 0.16658(4) 0.29031(3) 0.00878(11) Uani 1 1 d . . .
S1 S 0.38232(7) 0.18116(7) 0.19611(5) 0.01103(15) Uani 1 1 d . . .
S2 S 0.17352(7) 0.36036(7) 0.27359(5) 0.01048(15) Uani 1 1 d . . .
Cl1 Cl 0.50946(10) -0.35276(9) 0.09334(7) 0.0335(2) Uani 1 1 d . . .
Cl2 Cl 0.59282(9) -0.06005(9) 0.20509(7) 0.0293(2) Uani 1 1 d . . .
O1 O 0.4233(2) 0.3049(2) 0.59051(15) 0.0172(5) Uani 1 1 d . . .
O2 O -0.1163(2) -0.1513(2) 0.08626(15) 0.0160(4) Uani 1 1 d . . .
N1 N 0.0946(2) 0.1684(2) 0.39325(17) 0.0107(5) Uani 1 1 d . . .
N2 N -0.0381(3) 0.1719(3) 0.56096(19) 0.0209(6) Uani 1 1 d . . .
N3 N 0.3745(2) 0.2563(2) 0.41195(17) 0.0119(5) Uani 1 1 d . . .
N4 N 0.0386(3) 0.0705(2) 0.17510(17) 0.0116(5) Uani 1 1 d . . .
N5 N 0.1846(3) -0.2980(3) 0.24284(19) 0.0176(5) Uani 1 1 d . . .
N6 N 0.2131(2) -0.0190(2) 0.28119(17) 0.0114(5) Uani 1 1 d . . .
C1 C -0.0533(3) 0.1262(3) 0.3813(2) 0.0152(6) Uani 1 1 d . . .
C2 C -0.1174(3) 0.1278(3) 0.4646(2) 0.0190(7) Uani 1 1 d . . .
C3 C 0.1085(3) 0.2167(3) 0.5722(2) 0.0180(6) Uani 1 1 d . . .
C4 C 0.1773(3) 0.2151(3) 0.4904(2) 0.0121(6) Uani 1 1 d . . .
C5 C 0.3411(3) 0.2651(3) 0.5029(2) 0.0123(6) Uani 1 1 d . . .
C6 C 0.5201(3) 0.3051(3) 0.3999(2) 0.0116(6) Uani 1 1 d . . .
C7 C 0.6445(3) 0.3824(3) 0.4791(2) 0.0130(6) Uani 1 1 d . . .
C8 C 0.7802(3) 0.4291(3) 0.4572(2) 0.0163(6) Uani 1 1 d . . .
C9 C 0.7985(3) 0.3991(3) 0.3569(2) 0.0180(6) Uani 1 1 d . . .
C10 C 0.6783(3) 0.3205(3) 0.2775(2) 0.0152(6) Uani 1 1 d . . .
C11 C 0.5399(3) 0.2762(3) 0.2986(2) 0.0123(6) Uani 1 1 d . . .
C12 C 0.3563(3) 0.3136(3) 0.1399(2) 0.0131(6) Uani 1 1 d . . .
C13 C 0.3218(3) 0.4278(3) 0.2154(2) 0.0133(6) Uani 1 1 d . . .
C14 C 0.0196(3) 0.2874(3) 0.1663(2) 0.0115(6) Uani 1 1 d . . .
C15 C -0.0436(3) 0.3725(3) 0.1257(2) 0.0152(6) Uani 1 1 d . . .
C16 C -0.1673(3) 0.3166(3) 0.0459(2) 0.0174(6) Uani 1 1 d . . .
C17 C -0.2289(3) 0.1759(3) 0.0099(2) 0.0166(6) Uani 1 1 d . . .
C18 C -0.1667(3) 0.0902(3) 0.0494(2) 0.0148(6) Uani 1 1 d . . .
C19 C -0.0385(3) 0.1446(3) 0.1287(2) 0.0116(6) Uani 1 1 d . . .
C20 C -0.0061(3) -0.0666(3) 0.1492(2) 0.0120(6) Uani 1 1 d . . .
C21 C 0.1003(3) -0.1156(3) 0.2100(2) 0.0122(6) Uani 1 1 d . . .
C22 C 0.0874(3) -0.2526(3) 0.1925(2) 0.0166(6) Uani 1 1 d . . .
C23 C 0.2964(3) -0.2011(3) 0.3142(2) 0.0164(6) Uani 1 1 d . . .
C24 C 0.3110(3) -0.0628(3) 0.3342(2) 0.0141(6) Uani 1 1 d . . .
C25 C 0.6279(4) -0.2174(4) 0.2001(3) 0.0244(7) Uani 1 1 d . . .
H1 H -0.116(3) 0.099(3) 0.314(2) 0.015(8) Uiso 1 1 d . . .
H2 H -0.224(4) 0.097(3) 0.449(2) 0.020(9) Uiso 1 1 d . . .
H3 H 0.166(4) 0.247(3) 0.640(2) 0.019(9) Uiso 1 1 d . . .
H7 H 0.644(3) 0.408(3) 0.548(2) 0.018(9) Uiso 1 1 d . . .
H8 H 0.857(4) 0.477(3) 0.512(3) 0.023(9) Uiso 1 1 d . . .
H9 H 0.898(4) 0.432(3) 0.339(2) 0.018(8) Uiso 1 1 d . . .
H10 H 0.691(3) 0.300(3) 0.213(2) 0.004(7) Uiso 1 1 d . . .
H12A H 0.274(3) 0.262(3) 0.080(2) 0.001(7) Uiso 1 1 d . . .
H12B H 0.440(3) 0.345(3) 0.119(2) 0.010(8) Uiso 1 1 d . . .
H13A H 0.287(3) 0.485(3) 0.183(2) 0.016(8) Uiso 1 1 d . . .
H13B H 0.406(3) 0.483(3) 0.275(2) 0.005(7) Uiso 1 1 d . . .
H15 H -0.002(3) 0.468(3) 0.156(2) 0.009(7) Uiso 1 1 d . . .
H16 H -0.204(3) 0.378(3) 0.020(2) 0.013(8) Uiso 1 1 d . . .
H17 H -0.306(3) 0.139(3) -0.041(2) 0.001(7) Uiso 1 1 d . . .
H18 H -0.208(4) -0.007(4) 0.022(3) 0.027(9) Uiso 1 1 d . . .
H22 H 0.012(3) -0.315(3) 0.142(2) 0.013(8) Uiso 1 1 d . . .
H23 H 0.363(3) -0.227(3) 0.353(2) 0.014(8) Uiso 1 1 d . . .
H24 H 0.387(3) 0.004(3) 0.382(2) 0.010(8) Uiso 1 1 d . . .
H25A H 0.607(4) -0.242(3) 0.259(3) 0.026(9) Uiso 1 1 d . . .
H25B H 0.729(4) -0.209(4) 0.188(3) 0.029(10) Uiso 1 1 d . . .

loop_
_atom_site_aniso_label
_atom_site_aniso_U_11
_atom_site_aniso_U_22
_atom_site_aniso_U_33
_atom_site_aniso_U_23
_atom_site_aniso_U_13
_atom_site_aniso_U_12
Fe 0.0085(2) 0.0090(2) 0.0083(2) 0.00258(15) 0.00228(15) 0.00154(15)
S1 0.0109(3) 0.0114(3) 0.0088(3) 0.0015(3) 0.0026(2) 0.0013(3)
S2 0.0112(3) 0.0092(3) 0.0098(3) 0.0026(3) 0.0020(2) 0.0014(3)
Cl1 0.0367(5) 0.0310(5) 0.0265(4) 0.0099(4) 0.0069(4) -0.0030(4)
Cl2 0.0200(4) 0.0312(5) 0.0357(5) 0.0100(4) 0.0068(3) 0.0056(3)
O1 0.0128(10) 0.0273(12) 0.0110(10) 0.0070(9) 0.0022(8) 0.0039(9)
O2 0.0158(10) 0.0119(10) 0.0163(10) 0.0031(8) 0.0015(8) -0.0010(8)
N1 0.0095(11) 0.0093(11) 0.0128(11) 0.0041(9) 0.0031(9) 0.0008(9)
N2 0.0159(13) 0.0305(16) 0.0185(13) 0.0106(12) 0.0064(11) 0.0054(11)
N3 0.0099(11) 0.0154(12) 0.0114(11) 0.0043(10) 0.0033(9) 0.0050(9)
N4 0.0110(11) 0.0123(12) 0.0103(11) 0.0038(9) 0.0021(9) 0.0013(9)
N5 0.0187(13) 0.0140(13) 0.0227(14) 0.0075(11) 0.0065(11) 0.0064(10)
N6 0.0101(11) 0.0131(12) 0.0128(12) 0.0051(10) 0.0055(9) 0.0035(9)
C1 0.0124(14) 0.0173(15) 0.0159(14) 0.0062(12) 0.0028(12) 0.0031(12)
C2 0.0126(15) 0.0236(17) 0.0212(16) 0.0074(13) 0.0070(12) 0.0037(12)
C3 0.0160(15) 0.0272(17) 0.0114(14) 0.0074(13) 0.0048(12) 0.0047(13)
C4 0.0140(14) 0.0136(14) 0.0112(13) 0.0056(11) 0.0046(11) 0.0054(11)
C5 0.0113(14) 0.0144(14) 0.0118(13) 0.0040(11) 0.0026(11) 0.0052(11)
C6 0.0108(13) 0.0118(14) 0.0135(14) 0.0049(11) 0.0032(11) 0.0045(11)
C7 0.0138(14) 0.0127(14) 0.0110(14) 0.0022(11) 0.0019(11) 0.0032(11)
C8 0.0119(14) 0.0164(15) 0.0164(15) 0.0020(12) 0.0003(12) 0.0015(12)
C9 0.0117(14) 0.0228(16) 0.0205(16) 0.0092(13) 0.0054(12) 0.0031(12)
C10 0.0138(14) 0.0202(16) 0.0146(15) 0.0060(12) 0.0088(12) 0.0063(12)
C11 0.0120(14) 0.0112(14) 0.0127(13) 0.0025(11) 0.0022(11) 0.0035(11)
C12 0.0126(14) 0.0143(15) 0.0125(14) 0.0064(12) 0.0035(11) 0.0012(11)
C13 0.0148(14) 0.0126(14) 0.0137(14) 0.0068(12) 0.0051(11) 0.0019(11)
C14 0.0095(13) 0.0136(14) 0.0089(13) 0.0027(11) 0.0002(10) 0.0005(11)
C15 0.0145(14) 0.0133(15) 0.0177(15) 0.0045(12) 0.0038(12) 0.0041(12)
C16 0.0164(15) 0.0201(16) 0.0181(15) 0.0087(13) 0.0032(12) 0.0071(13)
C17 0.0144(15) 0.0217(16) 0.0105(14) 0.0038(12) -0.0001(12) 0.0025(12)
C18 0.0148(15) 0.0163(15) 0.0127(14) 0.0035(12) 0.0044(11) 0.0038(12)
C19 0.0116(13) 0.0164(14) 0.0093(13) 0.0047(11) 0.0061(10) 0.0055(11)
C20 0.0131(14) 0.0115(14) 0.0105(13) 0.0028(11) 0.0049(11) 0.0013(11)
C21 0.0156(14) 0.0121(14) 0.0102(13) 0.0047(11) 0.0062(11) 0.0028(11)
C22 0.0160(15) 0.0155(15) 0.0155(15) 0.0021(12) 0.0039(12) 0.0025(12)
C23 0.0164(15) 0.0207(16) 0.0183(15) 0.0100(13) 0.0075(12) 0.0100(12)
C24 0.0119(14) 0.0164(15) 0.0148(14) 0.0062(12) 0.0037(11) 0.0039(12)
C25 0.0237(18) 0.0297(19) 0.0225(17) 0.0145(15) 0.0064(14) 0.0046(15)

loop_
_atom_type_symbol
_atom_type_description
_atom_type_scat_dispersion_real
_atom_type_scat_dispersion_imag
_atom_type_scat_source
C C 0.0033 0.0016 'International Tables Vol C Tables 4.2.6.8 and 6.1.1.4'
H H 0.0000 0.0000 'International Tables Vol C Tables 4.2.6.8 and 6.1.1.4'
N N 0.0061 0.0033 'International Tables Vol C Tables 4.2.6.8 and 6.1.1.4'
O O 0.0106 0.0060 'International Tables Vol C Tables 4.2.6.8 and 6.1.1.4'
S S 0.1246 0.1234 'International Tables Vol C Tables 4.2.6.8 and 6.1.1.4'
Cl Cl 0.1484 0.1585 'International Tables Vol C Tables 4.2.6.8 and 6.1.1.4'
Fe Fe 0.3463 0.8444 'International Tables Vol C Tables 4.2.6.8 and 6.1.1.4'

loop_
_geom_angle_atom_site_label_1
_geom_angle_atom_site_label_2
_geom_angle_atom_site_label_3
_geom_angle
_geom_angle_site_symmetry_1
_geom_angle_site_symmetry_3
_geom_angle_publ_flag
N1 Fe N6 90.00(10) . . ?
N1 Fe N4 94.11(10) . . ?
N6 Fe N4 82.32(10) . . ?
N1 Fe N3 82.01(9) . . ?
N6 Fe N3 95.76(10) . . ?
N4 Fe N3 175.69(9) . . ?
N1 Fe S2 91.93(7) . . ?
N6 Fe S2 169.00(7) . . ?
N4 Fe S2 86.75(7) . . ?
N3 Fe S2 95.22(7) . . ?
N1 Fe S1 169.18(7) . . ?
N6 Fe S1 90.36(7) . . ?
N4 Fe S1 96.66(7) . . ?
N3 Fe S1 87.19(7) . . ?
S2 Fe S1 89.77(3) . . ?
C11 S1 C12 100.71(13) . . ?
C11 S1 Fe 97.81(9) . . ?
C12 S1 Fe 104.04(10) . . ?
C14 S2 C13 101.65(13) . . ?
C14 S2 Fe 98.22(10) . . ?
C13 S2 Fe 105.05(10) . . ?
C1 N1 C4 117.0(2) . . ?
C1 N1 Fe 129.24(19) . . ?
C4 N1 Fe 113.76(18) . . ?
C3 N2 C2 115.4(3) . . ?
C5 N3 C6 123.3(2) . . ?
C5 N3 Fe 117.08(18) . . ?
C6 N3 Fe 119.63(18) . . ?
C20 N4 C19 122.8(2) . . ?
C20 N4 Fe 116.60(19) . . ?
C19 N4 Fe 120.38(18) . . ?
C22 N5 C23 115.6(3) . . ?
C21 N6 C24 116.8(2) . . ?
C21 N6 Fe 113.72(18) . . ?
C24 N6 Fe 129.5(2) . . ?
N1 C1 C2 121.2(3) . . ?
N2 C2 C1 122.9(3) . . ?
N2 C3 C4 123.4(3) . . ?
N1 C4 C3 120.1(3) . . ?
N1 C4 C5 116.5(2) . . ?
C3 C4 C5 123.4(3) . . ?
O1 C5 N3 130.5(3) . . ?
O1 C5 C4 119.3(2) . . ?
N3 C5 C4 110.2(2) . . ?
C7 C6 C11 117.6(2) . . ?
C7 C6 N3 125.9(3) . . ?
C11 C6 N3 116.5(2) . . ?
C8 C7 C6 120.4(3) . . ?
C7 C8 C9 121.4(3) . . ?
C10 C9 C8 119.3(3) . . ?
C9 C10 C11 119.7(3) . . ?
C10 C11 C6 121.5(3) . . ?
C10 C11 S1 120.0(2) . . ?
C6 C11 S1 118.5(2) . . ?
C13 C12 S1 111.2(2) . . ?
C12 C13 S2 110.8(2) . . ?
C15 C14 C19 122.0(3) . . ?
C15 C14 S2 119.5(2) . . ?
C19 C14 S2 118.4(2) . . ?
C16 C15 C14 119.7(3) . . ?
C15 C16 C17 119.1(3) . . ?
C18 C17 C16 121.7(3) . . ?
C17 C18 C19 120.2(3) . . ?
C14 C19 C18 117.3(3) . . ?
C14 C19 N4 116.1(2) . . ?
C18 C19 N4 126.6(3) . . ?
O2 C20 N4 130.5(3) . . ?
O2 C20 C21 119.2(2) . . ?
N4 C20 C21 110.4(2) . . ?
N6 C21 C22 121.0(3) . . ?
N6 C21 C20 116.7(2) . . ?
C22 C21 C20 122.3(3) . . ?
N5 C22 C21 123.1(3) . . ?
N5 C23 C24 122.5(3) . . ?
N6 C24 C23 121.0(3) . . ?
Cl2 C25 Cl1 111.76(19) . . ?

loop_
_geom_bond_atom_site_label_1
_geom_bond_atom_site_label_2
_geom_bond_distance
_geom_bond_site_symmetry_2
_geom_bond_publ_flag
Fe N1 1.931(2) . ?
Fe N6 1.945(2) . ?
Fe N4 1.965(2) . ?
Fe N3 1.965(2) . ?
Fe S2 2.2331(9) . ?
Fe S1 2.2413(8) . ?
S1 C11 1.786(3) . ?
S1 C12 1.832(3) . ?
S2 C14 1.783(3) . ?
S2 C13 1.828(3) . ?
Cl1 C25 1.772(3) . ?
Cl2 C25 1.763(4) . ?
O1 C5 1.251(3) . ?
O2 C20 1.241(3) . ?
N1 C1 1.344(4) . ?
N1 C4 1.355(3) . ?
N2 C3 1.336(4) . ?
N2 C2 1.336(4) . ?
N3 C5 1.334(4) . ?
N3 C6 1.414(3) . ?
N4 C20 1.346(4) . ?
N4 C19 1.407(4) . ?
N5 C22 1.334(4) . ?
N5 C23 1.343(4) . ?
N6 C21 1.346(3) . ?
N6 C24 1.347(4) . ?
C1 C2 1.384(4) . ?
C3 C4 1.392(4) . ?
C4 C5 1.492(4) . ?
C6 C7 1.402(4) . ?
C6 C11 1.409(4) . ?
C7 C8 1.381(4) . ?
C8 C9 1.391(4) . ?
C9 C10 1.383(4) . ?
C10 C11 1.394(4) . ?
C12 C13 1.507(4) . ?
C14 C15 1.389(4) . ?
C14 C19 1.404(4) . ?
C15 C16 1.380(4) . ?
C16 C17 1.388(4) . ?
C17 C18 1.381(4) . ?
C18 C19 1.405(4) . ?
C20 C21 1.499(4) . ?
C21 C22 1.380(4) . ?
C23 C24 1.387(4) . ?
